data_9016983
loop_
_publ_author_name
'Izatulina, A.'
'Gurzhiy, V.'
'Frank-Kamenetskaya O'

_publ_section_title
;
 Weddellite from renal stones: Structure refinement and dependence of
 crystal chemical features on H2O content.
 Note: Sample 10
;
_journal_name_full 'American Mineralogist'
_journal_page_first 2
_journal_page_last 7
_journal_volume 99
_journal_year 2014
_chemical_compound_source 'oxalic renal stones of St. Petersburg citizens aged 24-65 years'
_chemical_formula_sum 'C2 H4.39 Ca O6.195'
_chemical_name_mineral Weddellite
_space_group_IT_number 87
_space_group_name_Hall '-I 4'
_space_group_name_H-M_alt 'I 4/m'
_symmetry_space_group_name_H-M 'I 4/m'
_cell_angle_alpha 90
_cell_angle_beta 90
_cell_angle_gamma 90
_cell_length_a 12.3558
_cell_length_b 12.3558
_cell_length_c 7.3601
_cell_volume 1123.636
_database_code_amcsd 0020080
_exptl_crystal_density_diffrn 1.982
_cod_data_source_file inputs/fixed/downloads/05/05614.cif
_cod_data_source_block 05614
_cod_original_cell_volume 1123.635
_cod_original_formula_sum 'Ca C2 O6.195 H4.39'
_cod_database_code 9016983

loop_
_space_group_symop_operation_xyz
x,y,z
1/2+x,1/2+y,1/2+z
y,-x,-z
1/2+y,1/2-x,1/2-z
-y,x,z
1/2-y,1/2+x,1/2+z
x,y,-z
1/2+x,1/2+y,1/2-z
-x,-y,z
1/2-x,1/2-y,1/2+z
-y,x,-z
1/2-y,1/2+x,1/2-z
y,-x,z
1/2+y,1/2-x,1/2+z
-x,-y,-z
1/2-x,1/2-y,1/2-z

loop_
_atom_site_aniso_label
_atom_site_aniso_U_11
_atom_site_aniso_U_22
_atom_site_aniso_U_33
_atom_site_aniso_U_12
_atom_site_aniso_U_13
_atom_site_aniso_U_23
Ca1 0.01612 0.01716 0.01351 0.00145 0.00000 0.00000
C1 0.01720 0.02360 0.01400 -0.00130 -0.00040 0.00160
O1 0.01670 0.03250 0.01530 -0.00340 0.00230 -0.00120
O2 0.01690 0.07930 0.01710 -0.00510 -0.00280 0.00730
OW1 0.02190 0.05730 0.03150 -0.00370 0.00000 0.00000
OW2 0.04920 0.03220 0.03700 0.01470 0.00000 0.00000

loop_
_atom_site_label
_atom_site_fract_x
_atom_site_fract_y
_atom_site_fract_z
_atom_site_occupancy
_atom_site_U_iso_or_equiv
_atom_site_type_symbol
_atom_site_attached_hydrogens
Ca1 0.30072 0.19935 0.00000 1.00000 0.01560 Ca 0
C1 0.55334 0.24250 -0.10556 1.00000 0.01830 C 0
O1 0.64344 0.24545 -0.18275 1.00000 0.02150 O 0
O2 0.46287 0.23739 -0.18010 1.00000 0.03780 O 0
OW1 0.11452 0.14576 0.00000 1.00000 0.03690 O 0
OW2 0.38231 0.01870 0.00000 1.00000 0.03950 O 0
Wat3 0.00000 0.00000 -0.34900 0.19000 0.09700 O 2
Wat31 0.00000 0.00000 -0.26900 0.20000 0.08500 O 2
H1 0.07600 0.15900 -0.10500 1.00000 0.10600 H 0
H2 0.38900 -0.00700 0.11900 1.00000 0.16400 H 0

loop_
_cod_changelog_entry_id
_cod_changelog_entry_author
_cod_changelog_entry_date
_cod_changelog_entry_text
1
;cod-tools version 3.8.0
Id: cif_guess_AMCSD_atom_types 9581 2023-05-17 12:35:41Z saulius
;
2023-05-23T09:20:45+03:00
;Derived atom types and hydrogen counts
from atom names that follow the AMCSD naming convention
(Wat == water, O-H == hydroxyl).
;

loop_
_cod_related_entry_id
_cod_related_entry_database
_cod_related_entry_code
1 AMCSD 0020080

_cell_formula_units_Z 8
